data_7104603
loop_
_publ_author_name
'Ma, Shengqian'
'Simmons, Jason M'
'Yuan, Daqiang'
'Li, Jian-Rong'
'Weng, Wei'
'Liu, Di-Jia'
'Zhou, Hong-Cai'

_publ_section_title
;
 A nanotubular metal-organic framework with permanent porosity:
 structure analysis and gas sorption studies.
;
_journal_issue 27
_journal_name_full 'Chemical communications (Cambridge, England)'
_journal_page_first 4049
_journal_page_last 4051
_journal_paper_doi 10.1039/b906605e
_journal_volume 34
_journal_year 2009
_chemical_formula_moiety 'Ni3O (O)3 (C16H8O4)3'
_chemical_formula_sum 'C48 H24 Ni3 O16'
_chemical_formula_weight 1032.74
_chemical_melting_point ?
_chemical_name_common PCN-19
_chemical_name_systematic
;
?
;
_space_group_IT_number 163
_symmetry_cell_setting trigonal
_symmetry_space_group_name_Hall '-P 3 2c'
_symmetry_space_group_name_H-M 'P -3 1 c'
_atom_sites_solution_hydrogens geom
_atom_sites_solution_primary direct
_atom_sites_solution_secondary difmap
_audit_creation_method SHELXL-97
_cell_angle_alpha 90.00
_cell_angle_beta 90.00
_cell_angle_gamma 120.00
_cell_formula_units_Z 2
_cell_length_a 15.5510(3)
_cell_length_b 15.5510(3)
_cell_length_c 16.3640(5)
_cell_measurement_temperature 90(2)
_cell_volume 3427.18(14)
_computing_cell_refinement 'Bruker SMART'
_computing_data_collection 'Bruker SMART'
_computing_data_reduction 'Bruker SMART'
_computing_molecular_graphics 'Bruker SHELXTL'
_computing_publication_material 'Bruker SHELXTL'
_computing_structure_refinement 'SHELXL-97 (Sheldrick, 2008)'
_computing_structure_solution 'SHELXS-97 (Sheldrick, 2008)'
_diffrn_ambient_temperature 90(2)
_diffrn_measured_fraction_theta_full 0.998
_diffrn_measured_fraction_theta_max 0.998
_diffrn_measurement_device_type 'CCD area detector'
_diffrn_measurement_method 'phi and omega scans'
_diffrn_radiation_monochromator graphite
_diffrn_radiation_source 'fine-focus sealed tube'
_diffrn_radiation_type MoK\a
_diffrn_radiation_wavelength 0.71073
_diffrn_reflns_av_R_equivalents 0.0964
_diffrn_reflns_av_sigmaI/netI 0.0947
_diffrn_reflns_limit_h_max 20
_diffrn_reflns_limit_h_min -20
_diffrn_reflns_limit_k_max 16
_diffrn_reflns_limit_k_min -16
_diffrn_reflns_limit_l_max 21
_diffrn_reflns_limit_l_min -21
_diffrn_reflns_number 10131
_diffrn_reflns_theta_full 27.49
_diffrn_reflns_theta_max 27.49
_diffrn_reflns_theta_min 1.51
_exptl_absorpt_coefficient_mu 0.864
_exptl_absorpt_correction_T_max 0.9581
_exptl_absorpt_correction_T_min 0.902
_exptl_absorpt_correction_type refdelf
_exptl_absorpt_process_details none
_exptl_crystal_colour yellow
_exptl_crystal_density_diffrn 1.007
_exptl_crystal_density_method 'not measured'
_exptl_crystal_description block
_exptl_crystal_F_000 1060
_exptl_crystal_size_max 0.30
_exptl_crystal_size_mid 0.10
_exptl_crystal_size_min 0.05
_platon_squeeze_details
;
;
_refine_diff_density_max 1.244
_refine_diff_density_min -0.317
_refine_diff_density_rms 0.092
_refine_ls_extinction_method none
_refine_ls_goodness_of_fit_ref 0.902
_refine_ls_hydrogen_treatment constr
_refine_ls_matrix_type full
_refine_ls_number_parameters 101
_refine_ls_number_reflns 2626
_refine_ls_number_restraints 1
_refine_ls_restrained_S_all 0.902
_refine_ls_R_factor_all 0.1018
_refine_ls_R_factor_gt 0.0563
_refine_ls_shift/su_max 0.000
_refine_ls_shift/su_mean 0.000
_refine_ls_structure_factor_coef Fsqd
_refine_ls_weighting_details 'calc w=1/[\s^2^(Fo^2^)+(0.0862P)^2^+0.0000P] where P=(Fo^2^+2Fc^2^)/3'
_refine_ls_weighting_scheme calc
_refine_ls_wR_factor_gt 0.1361
_refine_ls_wR_factor_ref 0.1470
_reflns_number_gt 1462
_reflns_number_total 2631
_reflns_threshold_expression >2sigma(I)
_cod_data_source_file b906605e.txt
_cod_data_source_block sq
_cod_depositor_comments
;
The following automatic conversions were performed:

'_chemical_melting_point' value 'not measured' was changed to '?' -
the value is undefined or not given.

Automatic conversion script
Id: cif_fix_values 1646 2011-03-28 12:23:43Z adriana 
;
_cod_original_sg_symbol_H-M P-31c
_cod_database_code 7104603

loop_
_symmetry_equiv_pos_as_xyz
'x, y, z'
'-y, x-y, z'
'-x+y, -x, z'
'-y, -x, -z+1/2'
'-x+y, y, -z+1/2'
'x, x-y, -z+1/2'
'-x, -y, -z'
'y, -x+y, -z'
'x-y, x, -z'
'y, x, z-1/2'
'x-y, -y, z-1/2'
'-x, -x+y, z-1/2'

loop_
_atom_site_label
_atom_site_type_symbol
_atom_site_fract_x
_atom_site_fract_y
_atom_site_fract_z
_atom_site_U_iso_or_equiv
_atom_site_adp_type
_atom_site_occupancy
_atom_site_symmetry_multiplicity
_atom_site_calc_flag
_atom_site_refinement_flags
_atom_site_disorder_assembly
_atom_site_disorder_group
Ni1 Ni 0.5200 0.2600 0.2500 0.0255(2) Uani 1 2 d S . .
O2 O 0.6667 0.3333 0.2500 0.0157(11) Uani 1 6 d S . .
O3 O 0.64142(17) 0.15041(16) 0.17434(13) 0.0312(6) Uani 1 1 d . . .
O4 O 0.51918(18) 0.18367(17) 0.14853(14) 0.0352(6) Uani 1 1 d . . .
O5 O 0.3660 0.1830 0.2500 0.0667(12) Uani 1 2 d S . .
C6 C 0.5337(2) 0.0684(2) 0.06512(19) 0.0276(8) Uani 1 1 d . . .
C7 C 0.5687(3) 0.1418(3) 0.13614(19) 0.0275(8) Uani 1 1 d . . .
C8 C 0.4534(3) -0.0268(3) 0.0765(2) 0.0331(9) Uani 1 1 d . . .
C9 C 0.5814(3) 0.0965(2) -0.01050(19) 0.0311(8) Uani 1 1 d . . .
C10 C 0.6660(3) 0.1935(3) -0.0241(2) 0.0428(10) Uani 1 1 d . . .
H10 H 0.6918 0.2396 0.0197 0.051 Uiso 1 1 calc R . .
C11 C 0.4040(3) -0.0584(3) 0.1538(2) 0.0561(12) Uani 1 1 d . . .
H11 H 0.4265 -0.0133 0.1985 0.067 Uiso 1 1 calc R . .
C12 C 0.7093(4) 0.2199(3) -0.0984(3) 0.0663(14) Uani 1 1 d . . .
H12 H 0.7637 0.2849 -0.1069 0.080 Uiso 1 1 calc R . .
C13 C 0.3266(4) -0.1503(4) 0.1643(3) 0.0792(17) Uani 1 1 d . . .
H13 H 0.2954 -0.1694 0.2163 0.095 Uiso 1 1 calc R . .

loop_
_atom_site_aniso_label
_atom_site_aniso_U_11
_atom_site_aniso_U_22
_atom_site_aniso_U_33
_atom_site_aniso_U_23
_atom_site_aniso_U_13
_atom_site_aniso_U_12
Ni1 0.0270(4) 0.0266(3) 0.0231(4) -0.0003(2) 0.000 0.01350(19)
O2 0.0156(16) 0.0156(16) 0.016(3) 0.000 0.000 0.0078(8)
O3 0.0355(14) 0.0266(13) 0.0285(13) -0.0062(10) -0.0019(11) 0.0134(11)
O4 0.0461(15) 0.0336(14) 0.0275(13) -0.0064(10) -0.0079(11) 0.0210(13)
O5 0.036(2) 0.056(2) 0.102(3) 0.010(2) 0.000 0.0181(12)
C6 0.0305(19) 0.0284(19) 0.0232(18) -0.0042(14) -0.0020(14) 0.0142(17)
C7 0.035(2) 0.030(2) 0.0176(17) 0.0029(14) 0.0009(15) 0.0163(18)
C8 0.038(2) 0.030(2) 0.027(2) -0.0041(15) -0.0026(16) 0.0142(18)
C9 0.040(2) 0.0260(19) 0.0244(18) -0.0035(15) -0.0009(16) 0.0142(17)
C10 0.044(2) 0.037(2) 0.032(2) -0.0062(17) 0.0030(17) 0.0092(19)
C11 0.062(3) 0.036(2) 0.028(2) -0.0065(17) 0.0152(19) -0.007(2)
C12 0.074(3) 0.039(2) 0.045(3) -0.005(2) 0.022(2) -0.003(2)
C13 0.088(4) 0.061(3) 0.028(2) -0.006(2) 0.021(2) -0.008(3)

loop_
_atom_type_symbol
_atom_type_description
_atom_type_scat_dispersion_real
_atom_type_scat_dispersion_imag
_atom_type_scat_source
C C 0.0033 0.0016 'International Tables Vol C Tables 4.2.6.8 and 6.1.1.4'
H H 0.0000 0.0000 'International Tables Vol C Tables 4.2.6.8 and 6.1.1.4'
O O 0.0106 0.0060 'International Tables Vol C Tables 4.2.6.8 and 6.1.1.4'
Ni Ni 0.3393 1.1124 'International Tables Vol C Tables 4.2.6.8 and 6.1.1.4'

loop_
_geom_angle_atom_site_label_1
_geom_angle_atom_site_label_2
_geom_angle_atom_site_label_3
_geom_angle
_geom_angle_site_symmetry_1
_geom_angle_site_symmetry_3
_geom_angle_publ_flag
O2 Ni1 O4 90.31(7) . 6 ?
O2 Ni1 O4 90.31(7) . . ?
O4 Ni1 O4 179.38(14) 6 . ?
O2 Ni1 O3 94.16(6) . 5_655 ?
O4 Ni1 O3 87.98(9) 6 5_655 ?
O4 Ni1 O3 91.98(9) . 5_655 ?
O2 Ni1 O3 94.17(6) . 3_665 ?
O4 Ni1 O3 91.98(9) 6 3_665 ?
O4 Ni1 O3 87.98(9) . 3_665 ?
O3 Ni1 O3 171.67(13) 5_655 3_665 ?
O2 Ni1 O5 180.0 . . ?
O4 Ni1 O5 89.69(7) 6 . ?
O4 Ni1 O5 89.69(7) . . ?
O3 Ni1 O5 85.83(6) 5_655 . ?
O3 Ni1 O5 85.83(6) 3_665 . ?
Ni1 O2 Ni1 120.0 2_655 3_665 ?
Ni1 O2 Ni1 120.0 2_655 . ?
Ni1 O2 Ni1 120.0 3_665 . ?
C7 O3 Ni1 131.2(2) . 2_655 ?
C7 O4 Ni1 127.6(2) . . ?
C8 C6 C9 120.4(3) . . ?
C8 C6 C7 119.3(3) . . ?
C9 C6 C7 120.4(3) . . ?
O3 C7 O4 129.0(3) . . ?
O3 C7 C6 115.5(3) . . ?
O4 C7 C6 115.5(3) . . ?
C6 C8 C9 120.2(3) . 7_655 ?
C6 C8 C11 121.7(3) . . ?
C9 C8 C11 118.1(3) 7_655 . ?
C6 C9 C8 119.4(3) . 7_655 ?
C6 C9 C10 122.0(3) . . ?
C8 C9 C10 118.6(3) 7_655 . ?
C12 C10 C9 120.9(3) . . ?
C12 C10 H10 119.5 . . ?
C9 C10 H10 119.5 . . ?
C13 C11 C8 121.3(4) . . ?
C13 C11 H11 119.3 . . ?
C8 C11 H11 119.3 . . ?
C10 C12 C13 120.2(4) . 7_655 ?
C10 C12 H12 119.9 . . ?
C13 C12 H12 119.9 7_655 . ?
C11 C13 C12 120.8(4) . 7_655 ?
C11 C13 H13 119.6 . . ?
C12 C13 H13 119.6 7_655 . ?

loop_
_geom_bond_atom_site_label_1
_geom_bond_atom_site_label_2
_geom_bond_distance
_geom_bond_site_symmetry_2
_geom_bond_publ_flag
Ni1 O2 1.9753 . ?
Ni1 O4 2.037(2) 6 ?
Ni1 O4 2.037(2) . ?
Ni1 O3 2.043(2) 5_655 ?
Ni1 O3 2.043(2) 3_665 ?
Ni1 O5 2.0740 . ?
O2 Ni1 1.9751 2_655 ?
O2 Ni1 1.9752 3_665 ?
O3 C7 1.239(4) . ?
O3 Ni1 2.043(2) 2_655 ?
O4 C7 1.249(4) . ?
C6 C8 1.391(5) . ?
C6 C9 1.396(4) . ?
C6 C7 1.526(4) . ?
C8 C9 1.431(5) 7_655 ?
C8 C11 1.434(5) . ?
C9 C8 1.431(5) 7_655 ?
C9 C10 1.439(5) . ?
C10 C12 1.350(5) . ?
C10 H10 0.9500 . ?
C11 C13 1.342(6) . ?
C11 H11 0.9500 . ?
C12 C13 1.429(6) 7_655 ?
C12 H12 0.9500 . ?
C13 C12 1.428(6) 7_655 ?
C13 H13 0.9500 . ?

loop_
_platon_squeeze_void_nr
_platon_squeeze_void_average_x
_platon_squeeze_void_average_y
_platon_squeeze_void_average_z
_platon_squeeze_void_volume
_platon_squeeze_void_count_electrons
1 0.000 0.000 -0.006 1648.0 425.0
2 0.333 0.667 0.250 17.2 -1.9
3 0.667 0.333 0.750 17.2 -1.7
